data_7129410
loop_
_publ_author_name
'Schopper, Nils'
'Zapf, Ludwig'
'Sprenger, Jan Arke Peter'
'Ignat'ev, Nikolai'
'Finze, Maik'

_publ_section_title
;
 Ethyl-, vinyl- and ethynylcyanoborates: Room temperature borate ionic
 liquids with saturated and unsaturated hydrocarbon chains
;
_journal_name_full 'Chemical Communications'
_journal_paper_doi 10.1039/D1CC06393F
_journal_year 2022
_chemical_formula_moiety 'C24 H18 B6 F6 K6 N12'
_chemical_formula_sum 'C24 H18 B6 F6 K6 N12'
_chemical_formula_weight 887.96
_space_group_crystal_system triclinic
_space_group_IT_number 2
_space_group_name_Hall '-P 1'
_space_group_name_H-M_alt 'P -1'
_atom_sites_solution_hydrogens difmap
_atom_sites_solution_primary dual
_atom_sites_solution_secondary difmap
_audit_creation_method SHELXL-2018/3
_audit_update_record
;
2021-11-10 deposited with the CCDC.	2021-12-17 downloaded from the CCDC.
;
_cell_angle_alpha 74.003(2)
_cell_angle_beta 89.6580(10)
_cell_angle_gamma 82.4800(10)
_cell_formula_units_Z 2
_cell_length_a 9.72050(10)
_cell_length_b 13.8586(3)
_cell_length_c 15.5058(2)
_cell_measurement_reflns_used 32297
_cell_measurement_temperature 293(2)
_cell_measurement_theta_max 31.2570
_cell_measurement_theta_min 2.3930
_cell_volume 1989.68(6)
_computing_cell_refinement 'CrysAlisPro 1.171.41.89a (Rigaku OD, 2020)'
_computing_data_collection 'CrysAlisPro 1.171.41.89a (Rigaku OD, 2020)'
_computing_data_reduction 'CrysAlisPro 1.171.41.89a (Rigaku OD, 2020)'
_computing_molecular_graphics 'ShelXLe (Huebschle et all, 2011)'
_computing_publication_material 'SHELXL-2014/6 (Sheldrick, 2014)'
_computing_structure_refinement 'SHELXL-2018/3 (Sheldrick, 2018)'
_computing_structure_solution 'SHELXT 2014/5 (Sheldrick, 2014)'
_diffrn_ambient_temperature 293(2)
_diffrn_detector_area_resol_mean 10.0000
_diffrn_measured_fraction_theta_full 1.000
_diffrn_measured_fraction_theta_max 0.838
_diffrn_measurement_device_type 'XtaLAB Synergy, Dualflex, HyPix'
_diffrn_measurement_method '\f and \w scans'
_diffrn_radiation_type MoK\a
_diffrn_radiation_wavelength 0.71073
_diffrn_reflns_av_R_equivalents 0.0358
_diffrn_reflns_av_unetI/netI 0.0295
_diffrn_reflns_Laue_measured_fraction_full 1.000
_diffrn_reflns_Laue_measured_fraction_max 0.838
_diffrn_reflns_limit_h_max 13
_diffrn_reflns_limit_h_min -13
_diffrn_reflns_limit_k_max 19
_diffrn_reflns_limit_k_min -19
_diffrn_reflns_limit_l_max 21
_diffrn_reflns_limit_l_min -21
_diffrn_reflns_number 56448
_diffrn_reflns_point_group_measured_fraction_full 1.000
_diffrn_reflns_point_group_measured_fraction_max 0.838
_diffrn_reflns_theta_full 26.000
_diffrn_reflns_theta_max 31.353
_diffrn_reflns_theta_min 2.114
_diffrn_source 'micro-focus sealed X-ray tube'
_exptl_absorpt_coefficient_mu 0.721
_exptl_absorpt_correction_T_max 1.000
_exptl_absorpt_correction_T_min 0.346
_exptl_absorpt_correction_type gaussian
_exptl_absorpt_process_details
;
CrysAlisPro 1.171.41.89a (Rigaku Oxford Diffraction, 2020)
Numerical absorption correction based on gaussian integration over
a multifaceted crystal model
Empirical absorption correction using spherical harmonics,
implemented in SCALE3 ABSPACK scaling algorithm.
;
_exptl_crystal_colour 'clear colourless'
_exptl_crystal_density_diffrn 1.482
_exptl_crystal_description plate
_exptl_crystal_F_000 888
_exptl_crystal_size_max 0.330
_exptl_crystal_size_mid 0.250
_exptl_crystal_size_min 0.150
_refine_diff_density_max 1.194
_refine_diff_density_min -0.540
_refine_diff_density_rms 0.063
_refine_ls_extinction_method none
_refine_ls_goodness_of_fit_ref 1.059
_refine_ls_hydrogen_treatment refall
_refine_ls_matrix_type full
_refine_ls_number_parameters 569
_refine_ls_number_reflns 10984
_refine_ls_number_restraints 6
_refine_ls_restrained_S_all 1.059
_refine_ls_R_factor_all 0.0438
_refine_ls_R_factor_gt 0.0331
_refine_ls_shift/su_max 0.001
_refine_ls_shift/su_mean 0.000
_refine_ls_structure_factor_coef Fsqd
_refine_ls_weighting_details 'w=1/[\s^2^(Fo^2^)+(0.0416P)^2^+0.8570P] where P=(Fo^2^+2Fc^2^)/3'
_refine_ls_weighting_scheme calc
_refine_ls_wR_factor_gt 0.0835
_refine_ls_wR_factor_ref 0.0872
_reflns_Friedel_coverage 0.000
_reflns_number_gt 9031
_reflns_number_total 10984
_reflns_threshold_expression 'I > 2\s(I)'
_cod_data_source_file d1cc06393f2.cif
_cod_data_source_block test1_a
_cod_database_code 7129410
_shelx_shelxl_version_number 2018/3
_shelx_space_group_comment
;
The symmetry employed for this shelxl refinement is uniquely defined
by the following loop, which should always be used as a source of
symmetry information in preference to the above space-group names.
They are only intended as comments.
;
_shelx_estimated_absorpt_t_min 0.797
_shelx_estimated_absorpt_t_max 0.900

loop_
_space_group_symop_operation_xyz
'x, y, z'
'-x, -y, -z'

loop_
_atom_site_label
_atom_site_type_symbol
_atom_site_fract_x
_atom_site_fract_y
_atom_site_fract_z
_atom_site_U_iso_or_equiv
_atom_site_adp_type
_atom_site_occupancy
_atom_site_site_symmetry_order
_atom_site_calc_flag
_atom_site_refinement_flags_posn
_atom_site_refinement_flags_adp
_atom_site_refinement_flags_occupancy
_atom_site_disorder_assembly
_atom_site_disorder_group
K001 K 1.05830(3) 0.58583(2) 0.14748(2) 0.01576(7) Uani 1 1 d . . . . .
B1 B 0.42898(16) 0.35475(12) 0.19040(10) 0.0132(3) Uani 1 1 d . . . . .
C1 C 0.16421(19) 1.02534(14) 0.62139(12) 0.0290(4) Uani 1 1 d . . . . .
H16 H 0.068(2) 0.9956(17) 0.6209(14) 0.039(6) Uiso 1 1 d . . . . .
H15 H 0.167(2) 1.0766(18) 0.6553(15) 0.045(6) Uiso 1 1 d . . . . .
K002 K 0.89815(3) 0.41602(2) 0.35268(2) 0.01522(7) Uani 1 1 d . . . . .
B2 B 1.04608(16) 0.65713(12) 0.36894(10) 0.0145(3) Uani 1 1 d . . . . .
C2 C 0.5826(2) 0.83831(14) 0.28092(13) 0.0342(4) Uani 1 1 d . . . . .
H5 H 0.556(3) 0.9053(19) 0.2894(16) 0.053(7) Uiso 1 1 d . . . . .
H4 H 0.654(3) 0.8358(18) 0.2396(16) 0.048(7) Uiso 1 1 d . . . . .
K003 K 0.57253(3) 0.59158(2) 0.55326(2) 0.01579(7) Uani 1 1 d . . . . .
C3 C 1.06327(18) 0.16289(13) 0.20640(11) 0.0244(3) Uani 1 1 d . . . . .
H8 H 1.072(2) 0.0972(16) 0.2496(14) 0.032(5) Uiso 1 1 d . . . . .
H7 H 1.139(2) 0.1738(16) 0.1651(14) 0.036(6) Uiso 1 1 d . . . . .
K004 K 0.40821(3) 0.41822(2) -0.06103(2) 0.01737(7) Uani 1 1 d . . . . .
C4 C 0.5297(2) 0.16423(14) 0.22260(13) 0.0333(4) Uani 1 1 d . . . . .
H11 H 0.532(2) 0.0966(18) 0.2121(15) 0.045(6) Uiso 1 1 d . . . . .
H10 H 0.594(2) 0.1716(17) 0.2661(15) 0.041(6) Uiso 1 1 d . . . . .
K005 K 0.20736(3) 1.17971(3) 0.40044(2) 0.02281(8) Uani 1 1 d . . . . .
C5 C 0.8224(2) 0.02393(15) 0.12454(13) 0.0353(4) Uani 1 1 d . . . . .
H18 H 0.936(3) -0.008(2) 0.1225(19) 0.073(9) Uiso 1 1 d . . . . .
H17 H 0.799(3) 0.080(2) 0.1659(18) 0.065(8) Uiso 1 1 d . . . . .
C6 C 1.11631(18) 0.83529(13) 0.28927(12) 0.0248(3) Uani 1 1 d . . . . .
H3 H 1.104(2) 0.9013(16) 0.2446(14) 0.032(5) Uiso 1 1 d . . . . .
H2 H 1.196(2) 0.8285(16) 0.3290(15) 0.039(6) Uiso 1 1 d . . . . .
F007 F 0.42671(9) 0.43205(7) 0.10679(5) 0.01746(17) Uani 1 1 d . . . . .
F008 F 1.03918(9) 0.57564(7) 0.32949(6) 0.01947(18) Uani 1 1 d . . . . .
F009 F 0.56809(9) 0.57061(7) 0.38755(6) 0.01941(18) Uani 1 1 d . . . . .
F00A F 0.90180(10) 0.42343(7) 0.17370(6) 0.02130(19) Uani 1 1 d . . . . .
F00B F 0.26155(10) 0.97998(7) 0.41978(6) 0.02264(19) Uani 1 1 d . . . . .
F00C F 0.74589(11) -0.01766(7) -0.07743(6) 0.0287(2) Uani 1 1 d . . . . .
N00D N 0.18533(13) 0.38451(10) 0.28004(8) 0.0183(3) Uani 1 1 d . . . . .
N00E N 1.29015(13) 0.61435(10) 0.47246(8) 0.0189(3) Uani 1 1 d . . . . .
N00F N 0.63963(13) 0.38188(10) 0.29715(9) 0.0203(3) Uani 1 1 d . . . . .
N00G N 0.52669(14) 0.79922(10) 0.54707(9) 0.0211(3) Uani 1 1 d . . . . .
N00H N 0.78379(13) 0.62531(10) 0.20684(9) 0.0191(3) Uani 1 1 d . . . . .
N00I N 1.14903(13) 0.38669(10) 0.01974(8) 0.0196(3) Uani 1 1 d . . . . .
N00J N 0.55465(14) -0.20598(11) 0.04600(9) 0.0229(3) Uani 1 1 d . . . . .
N00K N 1.00612(14) -0.19896(10) 0.05762(9) 0.0227(3) Uani 1 1 d . . . . .
N00L N 0.07199(14) 0.79941(10) 0.56055(9) 0.0215(3) Uani 1 1 d . . . . .
N00M N 0.83804(14) 0.65275(11) 0.49313(9) 0.0252(3) Uani 1 1 d . . . . .
N00N N 0.32868(14) 0.61792(11) 0.20753(9) 0.0232(3) Uani 1 1 d . . . . .
N00O N 0.70506(15) 0.35308(12) 0.01722(10) 0.0296(3) Uani 1 1 d . . . . .
C00P C 0.55289(14) 0.36936(11) 0.25298(9) 0.0150(3) Uani 1 1 d . . . . .
C00Q C 1.05900(15) 0.36689(11) 0.06675(9) 0.0146(3) Uani 1 1 d . . . . .
C00R C 1.18956(14) 0.63236(11) 0.42882(9) 0.0139(3) Uani 1 1 d . . . . .
C00S C 0.68636(14) 0.63643(11) 0.24700(9) 0.0144(3) Uani 1 1 d . . . . .
C00T C 0.28566(15) 0.37632(11) 0.24122(9) 0.0146(3) Uani 1 1 d . . . . .
C00U C 0.63753(15) -0.15274(11) 0.03161(10) 0.0175(3) Uani 1 1 d . . . . .
C00V C 0.15543(15) 0.85175(11) 0.53823(10) 0.0170(3) Uani 1 1 d . . . . .
C00W C 0.42209(15) 0.85042(11) 0.53024(10) 0.0166(3) Uani 1 1 d . . . . .
C00X C 0.90236(16) -0.14735(11) 0.03872(10) 0.0180(3) Uani 1 1 d . . . . .
C00Y C 0.42079(15) 0.62823(11) 0.24869(10) 0.0178(3) Uani 1 1 d . . . . .
C00Z C 0.95551(16) 0.23376(12) 0.20260(10) 0.0182(3) Uani 1 1 d . . . . .
H9 H 0.885(2) 0.2164(16) 0.2479(14) 0.033(5) Uiso 1 1 d . . . . .
C010 C 0.73006(18) -0.00622(12) 0.08087(10) 0.0201(3) Uani 1 1 d . . . . .
H13 H 0.645(3) 0.0187(17) 0.0856(15) 0.041(6) Uiso 1 1 d . . . . .
C011 C 0.92250(15) 0.65422(12) 0.44091(10) 0.0177(3) Uani 1 1 d . . . . .
C012 C 1.03351(16) 0.76468(11) 0.29611(10) 0.0175(3) Uani 1 1 d . . . . .
H1 H 0.956(2) 0.7786(15) 0.2526(14) 0.033(5) Uiso 1 1 d . . . . .
C013 C 0.27145(16) 0.99871(11) 0.57604(10) 0.0189(3) Uani 1 1 d . . . . .
H14 H 0.352(2) 1.0311(14) 0.5787(12) 0.021(5) Uiso 1 1 d . . . . .
C014 C 0.79656(15) 0.34959(12) 0.06529(10) 0.0199(3) Uani 1 1 d . . . . .
C015 C 0.51893(16) 0.75948(12) 0.31873(10) 0.0184(3) Uani 1 1 d . . . . .
H6 H 0.442(2) 0.7673(16) 0.3602(14) 0.032(5) Uiso 1 1 d . . . . .
C016 C 0.44140(16) 0.24332(12) 0.17896(10) 0.0184(3) Uani 1 1 d . . . . .
H12 H 0.375(2) 0.2340(15) 0.1351(13) 0.026(5) Uiso 1 1 d . . . . .
B01E B 0.54954(16) 0.64947(12) 0.30470(10) 0.0140(3) Uani 1 1 d . . . . .
B01F B 0.92912(16) 0.34280(12) 0.13192(11) 0.0151(3) Uani 1 1 d . . . . .
B01G B 0.27555(17) 0.92491(12) 0.51275(11) 0.0163(3) Uani 1 1 d . . . . .
B01H B 0.75400(18) -0.07582(13) 0.01565(11) 0.0176(3) Uani 1 1 d . . . . .
K1_1 K 0.72297(4) 0.17943(3) -0.09110(3) 0.02746(13) Uani 0.8731(13) 1 d . U P A 1
K1_11 K 0.7116(3) 0.1791(2) -0.0001(2) 0.0286(8) Uani 0.1269(13) 1 d . U P A 2

loop_
_atom_site_aniso_label
_atom_site_aniso_U_11
_atom_site_aniso_U_22
_atom_site_aniso_U_33
_atom_site_aniso_U_23
_atom_site_aniso_U_13
_atom_site_aniso_U_12
K001 0.01357(14) 0.01871(15) 0.01397(14) -0.00184(11) -0.00003(10) -0.00425(11)
B1 0.0129(7) 0.0150(7) 0.0120(7) -0.0036(6) 0.0004(5) -0.0035(5)
C1 0.0313(9) 0.0268(9) 0.0305(9) -0.0125(7) 0.0047(7) -0.0003(7)
K002 0.01471(14) 0.01707(15) 0.01343(14) -0.00226(11) -0.00039(10) -0.00477(11)
B2 0.0133(7) 0.0175(8) 0.0137(7) -0.0055(6) -0.0005(5) -0.0022(6)
C2 0.0519(12) 0.0208(9) 0.0346(10) -0.0126(7) 0.0114(9) -0.0116(8)
K003 0.01509(14) 0.01762(15) 0.01781(15) -0.00872(11) 0.00326(11) -0.00544(11)
C3 0.0296(9) 0.0191(8) 0.0238(8) -0.0039(6) -0.0012(6) -0.0053(6)
K004 0.01902(15) 0.02212(16) 0.01502(14) -0.00876(12) 0.00447(11) -0.00971(12)
C4 0.0473(11) 0.0207(9) 0.0314(9) -0.0108(7) -0.0038(8) 0.0047(8)
K005 0.01583(15) 0.01612(16) 0.03223(18) 0.00108(13) -0.00246(12) -0.00353(12)
C5 0.0404(11) 0.0320(10) 0.0362(10) -0.0124(8) -0.0010(8) -0.0084(8)
C6 0.0252(8) 0.0189(8) 0.0270(8) -0.0016(6) -0.0005(6) -0.0016(6)
F007 0.0213(4) 0.0193(4) 0.0112(4) -0.0016(3) 0.0006(3) -0.0061(3)
F008 0.0231(5) 0.0190(4) 0.0194(4) -0.0095(3) -0.0017(3) -0.0045(3)
F009 0.0254(5) 0.0179(4) 0.0134(4) -0.0014(3) 0.0032(3) -0.0039(3)
F00A 0.0269(5) 0.0199(5) 0.0199(4) -0.0097(4) 0.0074(4) -0.0043(4)
F00B 0.0303(5) 0.0184(4) 0.0171(4) -0.0007(3) 0.0006(4) -0.0047(4)
F00C 0.0369(6) 0.0237(5) 0.0209(5) -0.0006(4) 0.0000(4) 0.0000(4)
N00D 0.0179(6) 0.0177(6) 0.0195(6) -0.0053(5) 0.0018(5) -0.0031(5)
N00E 0.0172(6) 0.0214(7) 0.0170(6) -0.0041(5) 0.0001(5) -0.0011(5)
N00F 0.0176(6) 0.0254(7) 0.0195(6) -0.0081(5) 0.0000(5) -0.0052(5)
N00G 0.0176(6) 0.0210(7) 0.0270(7) -0.0099(5) 0.0039(5) -0.0044(5)
N00H 0.0162(6) 0.0222(7) 0.0200(6) -0.0074(5) 0.0008(5) -0.0025(5)
N00I 0.0175(6) 0.0240(7) 0.0174(6) -0.0052(5) 0.0008(5) -0.0043(5)
N00J 0.0201(7) 0.0234(7) 0.0261(7) -0.0080(5) -0.0032(5) -0.0034(5)
N00K 0.0199(7) 0.0234(7) 0.0260(7) -0.0079(5) 0.0014(5) -0.0047(5)
N00L 0.0189(6) 0.0217(7) 0.0233(7) -0.0049(5) -0.0002(5) -0.0033(5)
N00M 0.0181(6) 0.0348(8) 0.0219(7) -0.0056(6) 0.0022(5) -0.0057(6)
N00N 0.0182(6) 0.0273(7) 0.0281(7) -0.0139(6) 0.0004(5) -0.0037(5)
N00O 0.0203(7) 0.0390(9) 0.0243(7) 0.0027(6) -0.0025(5) -0.0096(6)
C00P 0.0143(6) 0.0169(7) 0.0138(6) -0.0040(5) 0.0038(5) -0.0030(5)
C00Q 0.0162(7) 0.0151(7) 0.0128(6) -0.0043(5) -0.0029(5) -0.0018(5)
C00R 0.0161(7) 0.0136(6) 0.0123(6) -0.0039(5) 0.0032(5) -0.0020(5)
C00S 0.0152(7) 0.0144(7) 0.0131(6) -0.0025(5) -0.0033(5) -0.0024(5)
C00T 0.0169(7) 0.0127(6) 0.0143(6) -0.0034(5) -0.0024(5) -0.0031(5)
C00U 0.0185(7) 0.0165(7) 0.0167(7) -0.0048(5) -0.0019(5) 0.0009(5)
C00V 0.0160(7) 0.0163(7) 0.0176(7) -0.0044(5) -0.0023(5) 0.0012(5)
C00W 0.0191(7) 0.0158(7) 0.0174(7) -0.0064(5) 0.0042(5) -0.0071(6)
C00X 0.0207(7) 0.0160(7) 0.0194(7) -0.0060(5) 0.0033(5) -0.0080(6)
C00Y 0.0167(7) 0.0197(7) 0.0196(7) -0.0097(6) 0.0044(5) -0.0029(5)
C00Z 0.0214(7) 0.0209(7) 0.0136(7) -0.0043(5) 0.0009(5) -0.0091(6)
C010 0.0280(8) 0.0166(7) 0.0184(7) -0.0064(6) 0.0048(6) -0.0092(6)
C011 0.0143(7) 0.0213(7) 0.0170(7) -0.0039(6) -0.0033(5) -0.0035(5)
C012 0.0185(7) 0.0184(7) 0.0144(7) -0.0046(5) -0.0008(5) 0.0021(5)
C013 0.0215(7) 0.0144(7) 0.0199(7) -0.0039(6) -0.0002(6) -0.0005(6)
C014 0.0163(7) 0.0235(8) 0.0171(7) -0.0007(6) 0.0038(5) -0.0031(6)
C015 0.0194(7) 0.0198(7) 0.0172(7) -0.0077(6) -0.0004(5) -0.0009(6)
C016 0.0213(7) 0.0192(7) 0.0173(7) -0.0081(6) 0.0028(5) -0.0057(6)
B01E 0.0143(7) 0.0149(7) 0.0130(7) -0.0041(6) 0.0006(5) -0.0024(6)
B01F 0.0148(7) 0.0176(8) 0.0137(7) -0.0054(6) 0.0020(5) -0.0032(6)
B01G 0.0160(7) 0.0141(7) 0.0179(8) -0.0028(6) 0.0004(6) -0.0024(6)
B01H 0.0197(8) 0.0147(8) 0.0183(8) -0.0038(6) 0.0021(6) -0.0030(6)
K1_1 0.01486(19) 0.0159(2) 0.0438(3) 0.00477(16) 0.00007(16) -0.00239(14)
K1_11 0.0167(13) 0.0164(13) 0.0550(19) -0.0126(12) 0.0011(11) -0.0040(10)

loop_
_atom_type_symbol
_atom_type_description
_atom_type_scat_dispersion_real
_atom_type_scat_dispersion_imag
_atom_type_scat_source
C C 0.0033 0.0016 'International Tables Vol C Tables 4.2.6.8 and 6.1.1.4'
H H 0.0000 0.0000 'International Tables Vol C Tables 4.2.6.8 and 6.1.1.4'
B B 0.0013 0.0007 'International Tables Vol C Tables 4.2.6.8 and 6.1.1.4'
N N 0.0061 0.0033 'International Tables Vol C Tables 4.2.6.8 and 6.1.1.4'
F F 0.0171 0.0103 'International Tables Vol C Tables 4.2.6.8 and 6.1.1.4'
K K 0.2009 0.2494 'International Tables Vol C Tables 4.2.6.8 and 6.1.1.4'

loop_
_geom_angle_atom_site_label_1
_geom_angle_atom_site_label_2
_geom_angle_atom_site_label_3
_geom_angle
_geom_angle_site_symmetry_1
_geom_angle_site_symmetry_3
_geom_angle_publ_flag
F008 K001 F00A 89.72(3) . . ?
F008 K001 N00H 64.76(3) . . ?
F00A K001 N00H 65.31(3) . . ?
F008 K001 N00K 103.97(3) . 1_565 ?
F00A K001 N00K 134.66(3) . 1_565 ?
N00H K001 N00K 81.72(4) . 1_565 ?
F008 K001 N00N 73.12(3) . 1_655 ?
F00A K001 N00N 136.96(4) . 1_655 ?
N00H K001 N00N 132.48(4) . 1_655 ?
N00K K001 N00N 88.23(4) 1_565 1_655 ?
F008 K001 N00D 63.96(3) . 1_655 ?
F00A K001 N00D 63.85(3) . 1_655 ?
N00H K001 N00D 105.10(4) . 1_655 ?
N00K K001 N00D 159.95(4) 1_565 1_655 ?
N00N K001 N00D 73.18(4) 1_655 1_655 ?
F008 K001 N00I 137.61(3) . 2_765 ?
F00A K001 N00I 68.24(3) . 2_765 ?
N00H K001 N00I 73.07(3) . 2_765 ?
N00K K001 N00I 73.06(4) 1_565 2_765 ?
N00N K001 N00I 146.51(4) 1_655 2_765 ?
N00D K001 N00I 126.85(4) 1_655 2_765 ?
F008 K001 C00Q 156.10(3) . 2_765 ?
F00A K001 C00Q 82.29(3) . 2_765 ?
N00H K001 C00Q 91.51(4) . 2_765 ?
N00K K001 C00Q 67.75(4) 1_565 2_765 ?
N00N K001 C00Q 126.98(4) 1_655 2_765 ?
N00D K001 C00Q 129.72(3) 1_655 2_765 ?
N00I K001 C00Q 19.86(3) 2_765 2_765 ?
F008 K001 C00T 78.70(3) . 1_655 ?
F00A K001 C00T 75.07(3) . 1_655 ?
N00H K001 C00T 124.76(4) . 1_655 ?
N00K K001 C00T 149.53(4) 1_565 1_655 ?
N00N K001 C00T 63.14(4) 1_655 1_655 ?
N00D K001 C00T 19.82(3) 1_655 1_655 ?
N00I K001 C00T 125.40(3) 2_765 1_655 ?
C00Q K001 C00T 120.25(3) 2_765 1_655 ?
F008 K001 N00O 137.07(3) . 2_765 ?
F00A K001 N00O 125.28(3) . 2_765 ?
N00H K001 N00O 147.70(4) . 2_765 ?
N00K K001 N00O 70.50(4) 1_565 2_765 ?
N00N K001 N00O 64.31(4) 1_655 2_765 ?
N00D K001 N00O 106.60(4) 1_655 2_765 ?
N00I K001 N00O 83.09(3) 2_765 2_765 ?
C00Q K001 N00O 63.23(3) 2_765 2_765 ?
C00T K001 N00O 86.78(4) 1_655 2_765 ?
F008 K001 C014 155.14(3) . 2_765 ?
F00A K001 C014 113.33(3) . 2_765 ?
N00H K001 C014 132.26(4) . 2_765 ?
N00K K001 C014 66.97(4) 1_565 2_765 ?
N00N K001 C014 83.25(4) 1_655 2_765 ?
N00D K001 C014 116.75(4) 1_655 2_765 ?
N00I K001 C014 64.04(3) 2_765 2_765 ?
C00Q K001 C014 44.19(3) 2_765 2_765 ?
C00T K001 C014 97.67(4) 1_655 2_765 ?
N00O K001 C014 19.05(3) 2_765 2_765 ?
F008 K001 K002 44.311(19) . . ?
F00A K001 K002 45.442(19) . . ?
N00H K001 K002 54.85(3) . . ?
N00K K001 K002 132.76(3) 1_565 . ?
N00N K001 K002 106.77(3) 1_655 . ?
N00D K001 K002 50.26(2) 1_655 . ?
N00I K001 K002 106.31(2) 2_765 . ?
C00Q K001 K002 124.52(3) 2_765 . ?
C00T K001 K002 69.98(3) 1_655 . ?
N00O K001 K002 156.31(3) 2_765 . ?
C014 K001 K002 156.77(3) 2_765 . ?
F007 B1 C016 113.41(12) . . ?
F007 B1 C00P 107.42(11) . . ?
C016 B1 C00P 112.92(12) . . ?
F007 B1 C00T 108.19(11) . . ?
C016 B1 C00T 108.68(11) . . ?
C00P B1 C00T 105.86(11) . . ?
C013 C1 H16 121.6(12) . . ?
C013 C1 H15 121.7(14) . . ?
H16 C1 H15 116.7(18) . . ?
F008 K002 F00A 93.27(3) . . ?
F008 K002 N00F 136.55(4) . . ?
F00A K002 N00F 70.30(3) . . ?
F008 K002 N00L 140.54(3) . 2_666 ?
F00A K002 N00L 102.51(3) . 2_666 ?
N00F K002 N00L 82.91(4) . 2_666 ?
F008 K002 N00D 65.84(3) . 1_655 ?
F00A K002 N00D 65.35(3) . 1_655 ?
N00F K002 N00D 131.47(4) . 1_655 ?
N00L K002 N00D 88.19(4) 2_666 1_655 ?
F008 K002 N00H 60.81(3) . . ?
F00A K002 N00H 61.12(3) . . ?
N00F K002 N00H 76.32(4) . . ?
N00L K002 N00H 156.93(4) 2_666 . ?
N00D K002 N00H 98.02(3) 1_655 . ?
F008 K002 N00E 112.34(3) . 2_766 ?
F00A K002 N00E 144.68(3) . 2_766 ?
N00F K002 N00E 74.38(4) . 2_766 ?
N00L K002 N00E 73.33(4) 2_666 2_766 ?
N00D K002 N00E 146.80(4) 1_655 2_766 ?
N00H K002 N00E 109.83(3) . 2_766 ?
F008 K002 N00M 72.81(3) . 2_766 ?
F00A K002 N00M 129.17(3) . 2_766 ?
N00F K002 N00M 148.24(4) . 2_766 ?
N00L K002 N00M 69.16(4) 2_666 2_766 ?
N00D K002 N00M 64.37(3) 1_655 2_766 ?
N00H K002 N00M 133.44(4) . 2_766 ?
N00E K002 N00M 83.12(3) 2_766 2_766 ?
F008 K002 C00R 103.13(3) . 2_766 ?
F00A K002 C00R 162.40(3) . 2_766 ?
N00F K002 C00R 93.10(4) . 2_766 ?
N00L K002 C00R 68.60(4) 2_666 2_766 ?
N00D K002 C00R 127.37(4) 1_655 2_766 ?
N00H K002 C00R 121.93(3) . 2_766 ?
N00E K002 C00R 19.83(3) 2_766 2_766 ?
N00M K002 C00R 63.31(3) 2_766 2_766 ?
F008 K002 C00S 70.07(3) . . ?
F00A K002 C00S 75.17(3) . . ?
N00F K002 C00S 66.91(4) . . ?
N00L K002 C00S 148.87(4) 2_666 . ?
N00D K002 C00S 117.16(3) 1_655 . ?
N00H K002 C00S 19.42(3) . . ?
N00E K002 C00S 90.63(3) 2_766 . ?
N00M K002 C00S 136.51(4) 2_766 . ?
C00R K002 C00S 104.27(3) 2_766 . ?
F008 K002 C011 80.89(3) . 2_766 ?
F00A K002 C011 147.70(3) . 2_766 ?
N00F K002 C011 133.44(4) . 2_766 ?
N00L K002 C011 66.46(4) 2_666 2_766 ?
N00D K002 C011 83.52(3) 1_655 2_766 ?
N00H K002 C011 136.15(4) . 2_766 ?
N00E K002 C011 63.97(3) 2_766 2_766 ?
N00M K002 C011 19.18(3) 2_766 2_766 ?
C00R K002 C011 44.14(3) 2_766 2_766 ?
C00S K002 C011 130.31(4) . 2_766 ?
F008 K002 K001 46.427(19) . . ?
F00A K002 K001 46.88(2) . . ?
N00F K002 K001 107.58(3) . . ?
N00L K002 K001 134.93(3) 2_666 . ?
N00D K002 K001 51.52(2) 1_655 . ?
N00H K002 K001 46.50(2) . . ?
N00E K002 K001 151.58(3) 2_766 . ?
N00M K002 K001 102.90(2) 2_766 . ?
C00R K002 K001 149.32(3) 2_766 . ?
C00S K002 K001 65.70(2) . . ?
C011 K002 K001 118.93(3) 2_766 . ?
F008 B2 C012 112.62(12) . . ?
F008 B2 C00R 107.84(12) . . ?
C012 B2 C00R 112.13(12) . . ?
F008 B2 C011 107.80(12) . . ?
C012 B2 C011 110.94(12) . . ?
C00R B2 C011 105.13(11) . . ?
C015 C2 H5 123.1(15) . . ?
C015 C2 H4 122.6(15) . . ?
H5 C2 H4 114(2) . . ?
F009 K003 F009 90.34(3) . 2_666 ?
F009 K003 N00G 110.11(4) . . ?
F009 K003 N00G 136.05(3) 2_666 . ?
F009 K003 N00M 79.76(3) . . ?
F009 K003 N00M 144.22(4) 2_666 . ?
N00G K003 N00M 79.14(4) . . ?
F009 K003 N00E 65.59(3) . 1_455 ?
F009 K003 N00E 64.37(3) 2_666 1_455 ?
N00G K003 N00E 88.62(4) . 1_455 ?
N00M K003 N00E 136.54(4) . 1_455 ?
F009 K003 N00E 62.82(3) . 2_766 ?
F009 K003 N00E 62.81(3) 2_666 2_766 ?
N00G K003 N00E 161.13(4) . 2_766 ?
N00M K003 N00E 82.29(4) . 2_766 ?
N00E K003 N00E 102.73(3) 1_455 2_766 ?
F009 K003 N00F 138.59(3) . 2_666 ?
F009 K003 N00F 67.53(3) 2_666 2_666 ?
N00G K003 N00F 71.87(4) . 2_666 ?
N00M K003 N00F 137.96(4) . 2_666 ?
N00E K003 N00F 73.22(3) 1_455 2_666 ?
N00E K003 N00F 125.62(4) 2_766 2_666 ?
F009 K003 C00P 158.20(3) . 2_666 ?
F009 K003 C00P 79.30(3) 2_666 2_666 ?
N00G K003 C00P 67.41(4) . 2_666 ?
N00M K003 C00P 119.50(4) . 2_666 ?
N00E K003 C00P 92.61(3) 1_455 2_666 ?
N00E K003 C00P 126.06(3) 2_766 2_666 ?
N00F K003 C00P 19.82(3) 2_666 2_666 ?
F009 K003 K003 45.79(2) . 2_666 ?
F009 K003 K003 44.553(19) 2_666 2_666 ?
N00G K003 K003 139.22(3) . 2_666 ?
N00M K003 K003 117.18(3) . 2_666 ?
N00E K003 K003 53.13(3) 1_455 2_666 ?
N00E K003 K003 49.61(2) 2_766 2_666 ?
N00F K003 K003 104.61(3) 2_666 2_666 ?
C00P K003 K003 121.22(3) 2_666 2_666 ?
F009 K003 K005 117.75(2) . 2_676 ?
F009 K003 K005 151.68(2) 2_666 2_676 ?
N00G K003 K005 40.29(3) . 2_676 ?
N00M K003 K005 48.31(3) . 2_676 ?
N00E K003 K005 128.54(3) 1_455 2_676 ?
N00E K003 K005 125.06(3) 2_766 2_676 ?
N00F K003 K005 90.91(3) 2_666 2_676 ?
C00P K003 K005 75.27(2) 2_666 2_676 ?
K003 K003 K005 163.261(14) 2_666 2_676 ?
F009 K003 K002 105.03(2) . 2_666 ?
F009 K003 K002 50.99(2) 2_666 2_666 ?
N00G K003 K002 85.62(3) . 2_666 ?
N00M K003 K002 164.74(3) . 2_666 ?
N00E K003 K002 41.15(2) 1_455 2_666 ?
N00E K003 K002 112.87(3) 2_766 2_666 ?
N00F K003 K002 33.89(2) 2_666 2_666 ?
C00P K003 K002 53.68(2) 2_666 2_666 ?
K003 K003 K002 74.380(10) 2_666 2_666 ?
K005 K003 K002 118.452(9) 2_676 2_666 ?
C00Z C3 K005 96.04(10) . 1_645 ?
C00Z C3 H8 122.6(12) . . ?
K005 C3 H8 71.4(12) 1_645 . ?
C00Z C3 H7 122.0(13) . . ?
K005 C3 H7 102.4(13) 1_645 . ?
H8 C3 H7 115.3(17) . . ?
F007 K004 F007 86.82(3) . 2_665 ?
F007 K004 N00I 71.82(3) . 1_455 ?
F007 K004 N00I 138.44(3) 2_665 1_455 ?
F007 K004 N00J 105.52(3) . 2_655 ?
F007 K004 N00J 134.86(4) 2_665 2_655 ?
N00I K004 N00J 85.96(4) 1_455 2_655 ?
F007 K004 N00O 68.34(4) . . ?
F007 K004 N00O 66.25(3) 2_665 . ?
N00I K004 N00O 130.80(4) 1_455 . ?
N00J K004 N00O 78.19(4) 2_655 . ?
F007 K004 N00H 145.51(3) . 2_665 ?
F007 K004 N00H 121.10(3) 2_665 2_665 ?
N00I K004 N00H 73.72(4) 1_455 2_665 ?
N00J K004 N00H 70.35(4) 2_655 2_665 ?
N00O K004 N00H 138.62(4) . 2_665 ?
F007 K004 C00S 163.92(3) . 2_665 ?
F007 K004 C00S 108.80(3) 2_665 2_665 ?
N00I K004 C00S 93.27(4) 1_455 2_665 ?
N00J K004 C00S 66.41(4) 2_655 2_665 ?
N00O K004 C00S 120.82(4) . 2_665 ?
N00H K004 C00S 20.08(3) 2_665 2_665 ?
F007 K004 N00O 60.75(3) . 2_665 ?
F007 K004 N00O 61.69(3) 2_665 2_665 ?
N00I K004 N00O 76.75(4) 1_455 2_665 ?
N00J K004 N00O 160.53(4) 2_655 2_665 ?
N00O K004 N00O 106.40(3) . 2_665 ?
N00H K004 N00O 112.27(3) 2_665 2_665 ?
C00S K004 N00O 122.82(3) 2_665 2_665 ?
F007 K004 C00Y 148.09(3) . 2_665 ?
F007 K004 C00Y 77.09(3) 2_665 2_665 ?
N00I K004 C00Y 136.65(4) 1_455 2_665 ?
N00J K004 C00Y 69.87(4) 2_655 2_665 ?
N00O K004 C00Y 79.94(4) . 2_665 ?
N00H K004 C00Y 64.56(3) 2_665 2_665 ?
C00S K004 C00Y 44.48(3) 2_665 2_665 ?
N00O K004 C00Y 129.30(4) 2_665 2_665 ?
F007 K004 C014 75.38(3) . 2_665 ?
F007 K004 C014 71.85(3) 2_665 2_665 ?
N00I K004 C014 68.49(4) 1_455 2_665 ?
N00J K004 C014 153.03(4) 2_655 2_665 ?
N00O K004 C014 124.91(4) . 2_665 ?
N00H K004 C014 93.43(4) 2_665 2_665 ?
C00S K004 C014 105.28(4) 2_665 2_665 ?
N00O K004 C014 18.89(3) 2_665 2_665 ?
C00Y K004 C014 123.46(4) 2_665 2_665 ?
F007 K004 K004 43.969(19) . 2_665 ?
F007 K004 K004 42.848(18) 2_665 2_665 ?
N00I K004 K004 107.93(3) 1_455 2_665 ?
N00J K004 K004 132.28(3) 2_655 2_665 ?
N00O K004 K004 57.90(3) . 2_665 ?
N00H K004 K004 157.01(3) 2_665 2_665 ?
C00S K004 K004 151.47(3) 2_665 2_665 ?
N00O K004 K004 48.51(2) 2_665 2_665 ?
C00Y K004 K004 115.02(3) 2_665 2_665 ?
C014 K004 K004 67.13(3) 2_665 2_665 ?
F007 K004 K1_11 89.62(5) . . ?
F007 K004 K1_11 97.96(4) 2_665 . ?
N00I K004 K1_11 116.54(5) 1_455 . ?
N00J K004 K1_11 40.65(5) 2_655 . ?
N00O K004 K1_11 38.01(5) . . ?
N00H K004 K1_11 104.50(5) 2_665 . ?
C00S K004 K1_11 91.87(5) 2_665 . ?
N00O K004 K1_11 143.18(5) 2_665 . ?
C00Y K004 K1_11 66.04(5) 2_665 . ?
C014 K004 K1_11 162.06(5) 2_665 . ?
K004 K004 K1_11 95.27(4) 2_665 . ?
C016 C4 H11 122.2(14) . . ?
C016 C4 H10 119.6(14) . . ?
H11 C4 H10 118.2(19) . . ?
F00B K005 N00L 101.53(4) . 2_576 ?
F00B K005 N00G 95.43(4) . 2_676 ?
N00L K005 N00G 144.99(4) 2_576 2_676 ?
F00B K005 N00D 147.56(3) . 1_565 ?
N00L K005 N00D 92.76(4) 2_576 1_565 ?
N00G K005 N00D 88.84(4) 2_676 1_565 ?
F00B K005 C013 50.18(3) . . ?
N00L K005 C013 90.65(4) 2_576 . ?
N00G K005 C013 77.05(4) 2_676 . ?
N00D K005 C013 159.65(4) 1_565 . ?
F00B K005 N00M 143.96(3) . 2_676 ?
N00L K005 N00M 73.45(4) 2_576 2_676 ?
N00G K005 N00M 74.83(4) 2_676 2_676 ?
N00D K005 N00M 68.05(4) 1_565 2_676 ?
C013 K005 N00M 93.83(4) . 2_676 ?
F00B K005 C00T 131.48(3) . 1_565 ?
N00L K005 C00T 111.85(4) 2_576 1_565 ?
N00G K005 C00T 76.94(4) 2_676 1_565 ?
N00D K005 C00T 20.14(4) 1_565 1_565 ?
C013 K005 C00T 153.94(4) . 1_565 ?
N00M K005 C00T 80.90(4) 2_676 1_565 ?
F00B K005 C3 78.88(4) . 1_465 ?
N00L K005 C3 79.56(4) 2_576 1_465 ?
N00G K005 C3 134.17(4) 2_676 1_465 ?
N00D K005 C3 75.26(4) 1_565 1_465 ?
C013 K005 C3 125.07(4) . 1_465 ?
N00M K005 C3 132.59(4) 2_676 1_465 ?
C00T K005 C3 73.95(4) 1_565 1_465 ?
F00B K005 B01G 22.78(3) . . ?
N00L K005 B01G 95.77(4) 2_576 . ?
N00G K005 B01G 88.17(4) 2_676 . ?
N00D K005 B01G 168.98(4) 1_565 . ?
C013 K005 B01G 27.48(4) . . ?
N00M K005 B01G 121.18(4) 2_676 . ?
C00T K005 B01G 149.34(4) 1_565 . ?
C3 K005 B01G 99.43(4) 1_465 . ?
F00B K005 K002 143.43(2) . 1_465 ?
N00L K005 K002 45.55(3) 2_576 1_465 ?
N00G K005 K002 120.71(3) 2_676 1_465 ?
N00D K005 K002 48.18(3) 1_565 1_465 ?
C013 K005 K002 128.38(3) . 1_465 ?
N00M K005 K002 53.96(3) 2_676 1_465 ?
C00T K005 K002 68.18(3) 1_565 1_465 ?
C3 K005 K002 79.31(3) 1_465 1_465 ?
B01G K005 K002 141.18(3) . 1_465 ?
F00B K005 K003 136.29(2) . 2_676 ?
N00L K005 K003 114.59(3) 2_576 2_676 ?
N00G K005 K003 40.96(3) 2_676 2_676 ?
N00D K005 K003 56.82(3) 1_565 2_676 ?
C013 K005 K003 103.71(3) . 2_676 ?
N00M K005 K003 42.67(3) 2_676 2_676 ?
C00T K005 K003 55.77(2) 1_565 2_676 ?
C3 K005 K003 129.63(3) 1_465 2_676 ?
B01G K005 K003 124.68(3) . 2_676 ?
K002 K005 K003 79.779(9) 1_465 2_676 ?
C010 C5 K1_11 72.35(13) . . ?
C010 C5 K1_1 63.55(10) . . ?
C010 C5 H18 118.7(15) . . ?
K1_11 C5 H18 120.8(14) . . ?
K1_1 C5 H18 107.2(14) . . ?
C010 C5 H17 125.1(14) . . ?
K1_11 C5 H17 80.7(14) . . ?
K1_1 C5 H17 100.7(14) . . ?
H18 C5 H17 116(2) . . ?
C012 C6 K1_1 99.00(11) . 2_765 ?
C012 C6 H3 124.4(13) . . ?
K1_1 C6 H3 69.4(12) 2_765 . ?
C012 C6 H2 124.4(13) . . ?
K1_1 C6 H2 101.2(13) 2_765 . ?
H3 C6 H2 111.2(18) . . ?
B1 F007 K004 129.77(8) . . ?
B1 F007 K004 127.18(8) . 2_665 ?
K004 F007 K004 93.18(3) . 2_665 ?
B2 F008 K002 137.76(8) . . ?
B2 F008 K001 126.48(8) . . ?
K002 F008 K001 89.26(3) . . ?
B01E F009 K003 127.46(8) . . ?
B01E F009 K003 128.88(8) . 2_666 ?
K003 F009 K003 89.66(3) . 2_666 ?
B01F F00A K002 129.77(8) . . ?
B01F F00A K001 124.27(8) . . ?
K002 F00A K001 87.68(3) . . ?
B01G F00B K005 110.71(8) . . ?
B01H F00C K1_1 110.46(9) . . ?
B01H F00C K1_11 85.27(10) . . ?
C00T N00D K005 99.17(10) . 1_545 ?
C00T N00D K002 170.78(11) . 1_455 ?
K005 N00D K002 85.92(3) 1_545 1_455 ?
C00T N00D K001 95.09(10) . 1_455 ?
K005 N00D K001 160.11(5) 1_545 1_455 ?
K002 N00D K001 78.22(3) 1_455 1_455 ?
C00R N00E K003 168.92(11) . 1_655 ?
C00R N00E K003 103.49(10) . 2_766 ?
K003 N00E K003 77.27(3) 1_655 2_766 ?
C00R N00E K002 88.45(9) . 2_766 ?
K003 N00E K002 101.58(4) 1_655 2_766 ?
K003 N00E K002 112.06(4) 2_766 2_766 ?
C00P N00F K002 161.12(11) . . ?
C00P N00F K003 91.43(10) . 2_666 ?
K002 N00F K003 107.11(4) . 2_666 ?
C00W N00G K005 135.99(11) . 2_676 ?
C00W N00G K003 125.19(11) . . ?
K005 N00G K003 98.75(4) 2_676 . ?
C00S N00H K001 166.47(11) . . ?
C00S N00H K004 88.26(10) . 2_665 ?
K001 N00H K004 103.94(4) . 2_665 ?
C00S N00H K002 91.87(10) . . ?
K001 N00H K002 78.65(3) . . ?
K004 N00H K002 109.64(4) 2_665 . ?
C00Q N00I K004 167.31(11) . 1_655 ?
C00Q N00I K001 88.83(10) . 2_765 ?
K004 N00I K001 103.50(4) 1_655 2_765 ?
C00U N00J K1_11 132.28(13) . 2_655 ?
C00U N00J K1_1 132.55(12) . 2_655 ?
C00U N00J K004 127.24(12) . 2_655 ?
K1_1 N00J K004 99.99(4) 2_655 2_655 ?
C00X N00K K1_1 137.70(12) . 2_755 ?
C00X N00K K001 129.30(11) . 1_545 ?
K1_1 N00K K001 90.41(4) 2_755 1_545 ?
C00X N00K K1_11 133.37(13) . 2_755 ?
K1_1 N00K K1_11 28.80(7) 2_755 2_755 ?
K001 N00K K1_11 95.90(7) 1_545 2_755 ?
C00V N00L K005 137.00(12) . 2_576 ?
C00V N00L K002 129.82(11) . 2_666 ?
K005 N00L K002 91.27(4) 2_576 2_666 ?
C011 N00M K003 146.83(12) . . ?
C011 N00M K005 121.35(12) . 2_676 ?
K003 N00M K005 89.02(4) . 2_676 ?
C011 N00M K002 85.86(10) . 2_766 ?
K003 N00M K002 116.62(4) . 2_766 ?
K005 N00M K002 76.27(3) 2_676 2_766 ?
C00Y N00N K1_1 98.18(11) . 2_665 ?
C00Y N00N K001 164.99(12) . 1_455 ?
K1_1 N00N K001 87.63(4) 2_665 1_455 ?
C014 N00O K1_11 106.21(15) . . ?
C014 N00O K004 155.56(14) . . ?
K1_11 N00O K004 92.81(8) . . ?
C014 N00O K1_1 117.48(13) . . ?
K004 N00O K1_1 85.96(4) . . ?
C014 N00O K001 84.34(10) . 2_765 ?
K004 N00O K001 110.70(4) . 2_765 ?
K1_1 N00O K001 73.36(3) . 2_765 ?
C014 N00O K004 84.37(12) . 2_665 ?
K004 N00O K004 73.60(4) . 2_665 ?
K1_1 N00O K004 156.94(5) . 2_665 ?
K001 N00O K004 103.62(4) 2_765 2_665 ?
N00F C00P B1 178.51(15) . . ?
N00F C00P K003 68.75(9) . 2_666 ?
B1 C00P K003 110.68(8) . 2_666 ?
N00I C00Q B01F 178.06(15) . . ?
N00I C00Q K001 71.32(9) . 2_765 ?
B01F C00Q K001 107.92(8) . 2_765 ?
N00E C00R B2 178.95(15) . . ?
N00E C00R K002 71.72(9) . 2_766 ?
B2 C00R K002 107.24(8) . 2_766 ?
N00H C00S B01E 178.74(15) . . ?
N00H C00S K004 71.65(9) . 2_665 ?
B01E C00S K004 108.32(8) . 2_665 ?
N00H C00S K002 68.71(9) . . ?
B01E C00S K002 110.11(8) . . ?
K004 C00S K002 100.51(4) 2_665 . ?
N00D C00T B1 175.28(15) . . ?
N00D C00T K005 60.69(9) . 1_545 ?
B1 C00T K005 114.64(8) . 1_545 ?
N00D C00T K001 65.09(9) . 1_455 ?
B1 C00T K001 119.26(8) . 1_455 ?
K005 C00T K001 124.16(4) 1_545 1_455 ?
N00J C00U B01H 177.30(16) . . ?
N00J C00U K1_11 33.79(10) . 2_655 ?
B01H C00U K1_11 146.34(11) . 2_655 ?
N00L C00V B01G 176.68(15) . . ?
N00G C00W B01G 176.09(15) . . ?
N00K C00X B01H 177.96(16) . . ?
N00N C00Y B01E 176.89(16) . . ?
N00N C00Y K1_1 61.27(10) . 2_665 ?
B01E C00Y K1_1 115.68(9) . 2_665 ?
N00N C00Y K004 79.40(10) . 2_665 ?
B01E C00Y K004 100.88(8) . 2_665 ?
K1_1 C00Y K004 79.55(3) 2_665 2_665 ?
C3 C00Z B01F 126.63(14) . . ?
C3 C00Z H9 116.2(12) . . ?
B01F C00Z H9 117.2(12) . . ?
C5 C010 B01H 128.53(17) . . ?
C5 C010 K1_11 77.99(13) . . ?
B01H C010 K1_11 112.76(12) . . ?
C5 C010 K1_1 94.68(12) . . ?
B01H C010 K1_1 86.83(9) . . ?
C5 C010 H13 115.5(15) . . ?
B01H C010 H13 115.9(15) . . ?
K1_11 C010 H13 74.1(15) . . ?
K1_1 C010 H13 84.1(15) . . ?
N00M C011 B2 178.11(15) . . ?
N00M C011 K002 74.96(10) . 2_766 ?
B2 C011 K002 103.37(8) . 2_766 ?
C6 C012 B2 126.81(14) . . ?
C6 C012 H1 118.1(12) . . ?
B2 C012 H1 115.0(12) . . ?
C1 C013 B01G 126.56(15) . . ?
C1 C013 K005 96.72(11) . . ?
B01G C013 K005 86.92(8) . . ?
C1 C013 H14 115.8(11) . . ?
B01G C013 H14 117.5(11) . . ?
K005 C013 H14 81.9(11) . . ?
N00O C014 B01F 178.38(17) . . ?
N00O C014 K1_11 52.33(12) . . ?
B01F C014 K1_11 126.51(11) . . ?
N00O C014 K001 76.61(10) . 2_765 ?
B01F C014 K001 102.26(8) . 2_765 ?
N00O C014 K004 76.74(12) . 2_665 ?
B01F C014 K004 104.67(9) . 2_665 ?
K001 C014 K004 100.45(4) 2_765 2_665 ?
C2 C015 B01E 126.81(15) . . ?
C2 C015 H6 119.0(12) . . ?
B01E C015 H6 114.2(12) . . ?
C4 C016 B1 126.46(15) . . ?
C4 C016 H12 118.3(11) . . ?
B1 C016 H12 115.2(11) . . ?
F009 B01E C015 113.00(12) . . ?
F009 B01E C00S 107.37(11) . . ?
C015 B01E C00S 112.36(12) . . ?
F009 B01E C00Y 107.45(11) . . ?
C015 B01E C00Y 110.01(12) . . ?
C00S B01E C00Y 106.31(11) . . ?
F00A B01F C00Z 112.90(12) . . ?
F00A B01F C00Q 107.21(11) . . ?
C00Z B01F C00Q 112.69(12) . . ?
F00A B01F C014 107.86(12) . . ?
C00Z B01F C014 110.20(12) . . ?
C00Q B01F C014 105.61(11) . . ?
F00B B01G C013 111.86(12) . . ?
F00B B01G C00V 109.83(12) . . ?
C013 B01G C00V 110.87(12) . . ?
F00B B01G C00W 109.03(12) . . ?
C013 B01G C00W 109.02(12) . . ?
C00V B01G C00W 106.04(12) . . ?
F00B B01G K005 46.52(6) . . ?
C013 B01G K005 65.59(8) . . ?
C00V B01G K005 123.12(9) . . ?
C00W B01G K005 129.52(9) . . ?
F00C B01H C010 112.11(13) . . ?
F00C B01H C00X 110.14(12) . . ?
C010 B01H C00X 110.41(13) . . ?
F00C B01H C00U 108.56(12) . . ?
C010 B01H C00U 109.68(12) . . ?
C00X B01H C00U 105.73(12) . . ?
F00C B01H K1_1 46.41(7) . . ?
C010 B01H K1_1 65.97(8) . . ?
C00X B01H K1_1 123.04(9) . . ?
C00U B01H K1_1 129.79(10) . . ?
F00C B01H K1_11 70.04(9) . . ?
C010 B01H K1_11 42.28(9) . . ?
C00X B01H K1_11 123.14(10) . . ?
C00U B01H K1_11 128.83(11) . . ?
F00C K1_1 N00K 100.61(4) . 2_755 ?
F00C K1_1 N00J 97.68(4) . 2_655 ?
N00K K1_1 N00J 148.11(4) 2_755 2_655 ?
F00C K1_1 N00N 146.69(4) . 2_665 ?
N00K K1_1 N00N 92.26(4) 2_755 2_665 ?
N00J K1_1 N00N 86.46(4) 2_655 2_665 ?
F00C K1_1 C010 50.25(4) . . ?
N00K K1_1 C010 90.94(4) 2_755 . ?
N00J K1_1 C010 80.98(4) 2_655 . ?
N00N K1_1 C010 160.96(4) 2_665 . ?
F00C K1_1 C00Y 130.00(4) . 2_665 ?
N00K K1_1 C00Y 111.06(4) 2_755 2_665 ?
N00J K1_1 C00Y 75.03(4) 2_655 2_665 ?
N00N K1_1 C00Y 20.54(4) 2_665 2_665 ?
C010 K1_1 C00Y 155.82(4) . 2_665 ?
F00C K1_1 N00O 146.14(4) . . ?
N00K K1_1 N00O 74.67(4) 2_755 . ?
N00J K1_1 N00O 75.57(4) 2_655 . ?
N00N K1_1 N00O 66.93(4) 2_665 . ?
C010 K1_1 N00O 95.95(4) . . ?
C00Y K1_1 N00O 81.05(4) 2_665 . ?
F00C K1_1 B01H 23.13(3) . . ?
N00K K1_1 B01H 95.26(4) 2_755 . ?
N00J K1_1 B01H 91.40(4) 2_655 . ?
N00N K1_1 B01H 168.92(4) 2_665 . ?
C010 K1_1 B01H 27.21(4) . . ?
C00Y K1_1 B01H 149.02(4) 2_665 . ?
N00O K1_1 B01H 123.00(4) . . ?
F00C K1_1 C6 77.61(4) . 2_765 ?
N00K K1_1 C6 77.04(4) 2_755 2_765 ?
N00J K1_1 C6 132.75(4) 2_655 2_765 ?
N00N K1_1 C6 75.56(4) 2_665 2_765 ?
C010 K1_1 C6 123.41(4) . 2_765 ?
C00Y K1_1 C6 73.28(4) 2_665 2_765 ?
N00O K1_1 C6 131.31(4) . 2_765 ?
B01H K1_1 C6 98.21(4) . 2_765 ?
F00C K1_1 C5 66.18(4) . . ?
N00K K1_1 C5 71.94(5) 2_755 . ?
N00J K1_1 C5 92.25(5) 2_655 . ?
N00N K1_1 C5 146.98(5) 2_665 . ?
C010 K1_1 C5 21.77(4) . . ?
C00Y K1_1 C5 159.95(5) 2_665 . ?
N00O K1_1 C5 80.78(4) . . ?
B01H K1_1 C5 43.90(4) . . ?
C6 K1_1 C5 125.80(5) 2_765 . ?
F00C K1_1 K001 142.03(3) . 2_765 ?
N00K K1_1 K001 46.32(3) 2_755 2_765 ?
N00J K1_1 K001 120.29(3) 2_655 2_765 ?
N00N K1_1 K001 46.70(3) 2_665 2_765 ?
C010 K1_1 K001 130.48(3) . 2_765 ?
C00Y K1_1 K001 66.77(3) 2_665 2_765 ?
N00O K1_1 K001 55.06(3) . 2_765 ?
B01H K1_1 K001 141.57(3) . 2_765 ?
C6 K1_1 K001 76.76(3) 2_765 2_765 ?
C5 K1_1 K001 108.72(3) . 2_765 ?
F00C K1_1 K004 138.30(3) . . ?
N00K K1_1 K004 116.90(3) 2_755 . ?
N00J K1_1 K004 40.63(3) 2_655 . ?
N00N K1_1 K004 53.48(3) 2_665 . ?
C010 K1_1 K004 108.72(3) . . ?
C00Y K1_1 K004 52.99(3) 2_665 . ?
N00O K1_1 K004 44.90(3) . . ?
B01H K1_1 K004 128.59(3) . . ?
C6 K1_1 K004 126.20(3) 2_765 . ?
C5 K1_1 K004 107.41(4) . . ?
K001 K1_1 K004 79.665(10) 2_765 . ?
N00O K1_11 C010 145.32(16) . . ?
N00O K1_11 C5 120.42(14) . . ?
C010 K1_11 C5 29.66(7) . . ?
N00O K1_11 N00J 93.46(10) . 2_655 ?
C010 K1_11 N00J 97.14(10) . 2_655 ?
C5 K1_11 N00J 121.93(12) . 2_655 ?
N00O K1_11 N00K 85.67(9) . 2_755 ?
C010 K1_11 N00K 101.91(10) . 2_755 ?
C5 K1_11 N00K 85.35(10) . 2_755 ?
N00J K1_11 N00K 147.52(14) 2_655 2_755 ?
N00O K1_11 C014 21.46(5) . . ?
C010 K1_11 C014 128.86(14) . . ?
C5 K1_11 C014 100.79(12) . . ?
N00J K1_11 C014 113.00(10) 2_655 . ?
N00K K1_11 C014 74.14(7) 2_755 . ?
N00O K1_11 F00C 164.29(14) . . ?
C010 K1_11 F00C 49.58(6) . . ?
C5 K1_11 F00C 71.32(8) . . ?
N00J K1_11 F00C 87.70(9) 2_655 . ?
N00K K1_11 F00C 84.99(8) 2_755 . ?
C014 K1_11 F00C 158.36(10) . . ?
N00O K1_11 B01H 168.94(14) . . ?
C010 K1_11 B01H 24.97(5) . . ?
C5 K1_11 B01H 48.53(7) . . ?
N00J K1_11 B01H 93.96(9) 2_655 . ?
N00K K1_11 B01H 92.44(8) 2_755 . ?
C014 K1_11 B01H 148.15(12) . . ?
F00C K1_11 B01H 24.69(4) . . ?
N00O K1_11 C00U 104.70(10) . 2_655 ?
C010 K1_11 C00U 83.22(8) . 2_655 ?
C5 K1_11 C00U 108.41(10) . 2_655 ?
N00J K1_11 C00U 13.93(4) 2_655 2_655 ?
N00K K1_11 C00U 154.01(13) 2_755 2_655 ?
C014 K1_11 C00U 122.44(9) . 2_655 ?
F00C K1_11 C00U 79.09(7) . 2_655 ?
B01H K1_11 C00U 81.59(7) . 2_655 ?
N00O K1_11 K004 49.18(6) . . ?
C010 K1_11 K004 136.53(10) . . ?
C5 K1_11 K004 145.15(12) . . ?
N00J K1_11 K004 44.89(5) 2_655 . ?
N00K K1_11 K004 121.55(9) 2_755 . ?
C014 K1_11 K004 70.02(6) . . ?
F00C K1_11 K004 127.87(9) . . ?
B01H K1_11 K004 138.85(8) . . ?
C00U K1_11 K004 57.58(5) 2_655 . ?
N00O K1_11 K001 52.72(6) . 2_765 ?
C010 K1_11 K001 143.93(10) . 2_765 ?
C5 K1_11 K001 123.18(10) . 2_765 ?
N00J K1_11 K001 114.89(10) 2_655 2_765 ?
N00K K1_11 K001 42.02(5) 2_755 2_765 ?
C014 K1_11 K001 53.79(5) . 2_765 ?
F00C K1_11 K001 112.84(9) . 2_765 ?
B01H K1_11 K001 130.11(9) . 2_765 ?
C00U K1_11 K001 128.31(9) 2_655 2_765 ?
K004 K1_11 K001 79.53(5) . 2_765 ?
N00O K1_11 H17 96.8(6) . . ?
C010 K1_11 H17 49.7(6) . . ?
C5 K1_11 H17 25.1(6) . . ?
N00J K1_11 H17 120.5(6) 2_655 . ?
N00K K1_11 H17 91.8(6) 2_755 . ?
C014 K1_11 H17 79.3(6) . . ?
F00C K1_11 H17 96.1(6) . . ?
B01H K1_11 H17 72.3(6) . . ?
C00U K1_11 H17 110.1(6) 2_655 . ?
K004 K1_11 H17 123.7(6) . . ?
K001 K1_11 H17 117.7(6) 2_765 . ?
N00O K1_11 H13 137.3(6) . . ?
C010 K1_11 H13 20.1(6) . . ?
C5 K1_11 H13 43.3(6) . . ?
N00J K1_11 H13 79.4(6) 2_655 . ?
N00K K1_11 H13 122.0(6) 2_755 . ?
C014 K1_11 H13 129.3(5) . . ?
F00C K1_11 H13 58.3(5) . . ?
B01H K1_11 H13 37.1(5) . . ?
C00U K1_11 H13 65.5(6) 2_655 . ?
K004 K1_11 H13 116.5(6) . . ?
K001 K1_11 H13 164.0(6) 2_765 . ?
H17 K1_11 H13 54.7(8) . . ?

loop_
_geom_bond_atom_site_label_1
_geom_bond_atom_site_label_2
_geom_bond_distance
_geom_bond_site_symmetry_2
_geom_bond_publ_flag
K001 F008 2.7929(9) . ?
K001 F00A 2.8159(9) . ?
K001 N00H 2.8519(13) . ?
K001 N00K 2.9010(14) 1_565 ?
K001 N00N 2.9215(14) 1_655 ?
K001 N00D 3.0824(13) 1_655 ?
K001 N00I 3.2012(13) 2_765 ?
K001 C00Q 3.3786(14) 2_765 ?
K001 C00T 3.3852(15) 1_655 ?
K001 N00O 3.4318(15) 2_765 ?
K001 C014 3.5105(15) 2_765 ?
K001 K002 3.8547(4) . ?
B1 F007 1.4344(17) . ?
B1 C016 1.592(2) . ?
B1 C00P 1.618(2) . ?
B1 C00T 1.631(2) . ?
C1 C013 1.323(2) . ?
C1 H16 1.07(2) . ?
C1 H15 1.00(2) . ?
K002 F008 2.6929(9) . ?
K002 F00A 2.7489(9) . ?
K002 N00F 2.8003(13) . ?
K002 N00L 2.8934(14) 2_666 ?
K002 N00D 3.0277(13) 1_655 ?
K002 N00H 3.2146(14) . ?
K002 N00E 3.2236(13) 2_766 ?
K002 N00M 3.3731(14) 2_766 ?
K002 C00R 3.3937(14) 2_766 ?
K002 C00S 3.4481(14) . ?
K002 C011 3.4837(14) 2_766 ?
B2 F008 1.4335(18) . ?
B2 C012 1.593(2) . ?
B2 C00R 1.625(2) . ?
B2 C011 1.632(2) . ?
C2 C015 1.319(2) . ?
C2 H5 0.98(3) . ?
C2 H4 0.95(2) . ?
K003 F009 2.6655(9) . ?
K003 F009 2.7231(9) 2_666 ?
K003 N00G 2.8286(14) . ?
K003 N00M 2.8909(14) . ?
K003 N00E 2.9665(13) 1_455 ?
K003 N00E 3.1159(13) 2_766 ?
K003 N00F 3.1596(13) 2_666 ?
K003 C00P 3.3890(14) 2_666 ?
K003 K003 3.7992(6) 2_666 ?
K003 K005 4.2647(5) 2_676 ?
C3 C00Z 1.328(2) . ?
C3 K005 3.4045(17) 1_645 ?
C3 H8 0.96(2) . ?
C3 H7 0.98(2) . ?
K004 F007 2.6702(9) . ?
K004 F007 2.7260(9) 2_665 ?
K004 N00I 2.8382(13) 1_455 ?
K004 N00J 2.8602(14) 2_655 ?
K004 N00O 3.0611(14) . ?
K004 N00H 3.1710(13) 2_665 ?
K004 C00S 3.3392(14) 2_665 ?
K004 N00O 3.4619(17) 2_665 ?
K004 C00Y 3.5127(14) 2_665 ?
K004 C014 3.5396(16) 2_665 ?
K004 K004 3.9205(6) 2_665 ?
K004 K1_11 4.040(3) . ?
C4 C016 1.322(2) . ?
C4 H11 0.99(2) . ?
C4 H10 0.96(2) . ?
K005 F00B 2.6818(10) . ?
K005 N00L 2.7739(14) 2_576 ?
K005 N00G 2.7901(14) 2_676 ?
K005 N00D 2.9176(13) 1_565 ?
K005 C013 3.1529(15) . ?
K005 N00M 3.1850(15) 2_676 ?
K005 C00T 3.3031(14) 1_565 ?
K005 B01G 3.4573(17) . ?
C5 C010 1.304(2) . ?
C5 K1_11 2.578(4) . ?
C5 K1_1 3.504(2) . ?
C5 H18 1.14(3) . ?
C5 H17 1.14(3) . ?
C6 C012 1.328(2) . ?
C6 K1_1 3.4828(18) 2_765 ?
C6 H3 0.98(2) . ?
C6 H2 0.98(2) . ?
F009 B01E 1.4333(17) . ?
F00A B01F 1.4346(18) . ?
F00B B01G 1.4309(18) . ?
F00C B01H 1.4430(19) . ?
F00C K1_1 2.6604(11) . ?
F00C K1_11 3.247(3) . ?
N00D C00T 1.1523(19) . ?
N00E C00R 1.1519(19) . ?
N00F C00P 1.1492(19) . ?
N00G C00W 1.148(2) . ?
N00H C00S 1.1472(19) . ?
N00I C00Q 1.1478(19) . ?
N00J C00U 1.143(2) . ?
N00J K1_11 2.640(3) 2_655 ?
N00J K1_1 2.7868(14) 2_655 ?
N00K C00X 1.146(2) . ?
N00K K1_1 2.7491(14) 2_755 ?
N00K K1_11 2.904(3) 2_755 ?
N00L C00V 1.147(2) . ?
N00M C011 1.148(2) . ?
N00N C00Y 1.149(2) . ?
N00N K1_1 2.8715(15) 2_665 ?
N00O C014 1.152(2) . ?
N00O K1_11 2.491(3) . ?
N00O K1_1 3.2797(18) . ?
C00Q B01F 1.623(2) . ?
C00S B01E 1.617(2) . ?
C00U B01H 1.627(2) . ?
C00U K1_11 3.512(3) 2_655 ?
C00V B01G 1.622(2) . ?
C00W B01G 1.623(2) . ?
C00X B01H 1.621(2) . ?
C00Y B01E 1.630(2) . ?
C00Y K1_1 3.2411(16) 2_665 ?
C00Z B01F 1.594(2) . ?
C00Z H9 0.98(2) . ?
C010 B01H 1.576(2) . ?
C010 K1_11 2.512(3) . ?
C010 K1_1 3.1479(16) . ?
C010 H13 0.87(2) . ?
C012 H1 0.98(2) . ?
C013 B01G 1.598(2) . ?
C013 H14 0.960(19) . ?
C014 B01F 1.633(2) . ?
C014 K1_11 3.022(3) . ?
C015 B01E 1.589(2) . ?
C015 H6 1.00(2) . ?
C016 H12 0.98(2) . ?
B01H K1_1 3.4415(17) . ?
B01H K1_11 3.443(3) . ?
K1_11 H17 2.65(3) . ?
K1_11 H13 2.42(2) . ?
